data_1554922
loop_
_publ_author_name
'Zhang, Si-Chen'
'Lei, Xin-Xin'
'Yang, Yong-jian'
'Luo, Yong-Chun'
'Zhang, Huan-Huan'
'Xu, Peng-Fei'

_publ_section_title
;
 Palladium catalysed [3 + 2]-annulation reaction of vinylcyclopropanes
 with pentafulvenes: synthesis of polysubstituted
 spiro[4,4]nona-6,8-dienes
;
_journal_issue 14
_journal_name_full 'Organic Chemistry Frontiers'
_journal_page_first 2415
_journal_paper_doi 10.1039/C9QO00467J
_journal_volume 6
_journal_year 2019
_chemical_formula_moiety 'C31 H28 N2 O5'
_chemical_formula_sum 'C31 H28 N2 O5'
_chemical_formula_weight 508.55
_space_group_crystal_system orthorhombic
_space_group_IT_number 33
_space_group_name_Hall 'P 2c -2n'
_space_group_name_H-M_alt 'P n a 21'
_atom_sites_solution_hydrogens geom
_atom_sites_solution_primary direct
_audit_creation_date 2018-12-19
_audit_creation_method
;
Olex2 1.2
(compiled 2018.05.29 svn.r3508 for OlexSys, GUI svn.r5506)
;
_audit_update_record
;
2019-01-24 deposited with the CCDC.	2019-05-24 downloaded from the CCDC.
;
_cell_angle_alpha 90
_cell_angle_beta 90
_cell_angle_gamma 90
_cell_formula_units_Z 4
_cell_length_a 21.4324(12)
_cell_length_b 13.5256(8)
_cell_length_c 8.8733(5)
_cell_measurement_reflns_used 1282
_cell_measurement_temperature 292.94(10)
_cell_measurement_theta_max 21.3100
_cell_measurement_theta_min 4.0840
_cell_volume 2572.2(3)
_computing_cell_refinement
;
CrysAlisPro, Agilent Technologies,
Version 1.171.36.28 (release 01-02-2013 CrysAlis171 .NET)
(compiled Feb  1 2013,16:14:44)
;
_computing_data_collection
;
CrysAlisPro, Agilent Technologies,
Version 1.171.36.28 (release 01-02-2013 CrysAlis171 .NET)
(compiled Feb  1 2013,16:14:44)
;
_computing_data_reduction
;
CrysAlisPro, Agilent Technologies,
Version 1.171.36.28 (release 01-02-2013 CrysAlis171 .NET)
(compiled Feb  1 2013,16:14:44)
;
_computing_molecular_graphics 'Olex2 (Dolomanov et al., 2009)'
_computing_publication_material 'Olex2 (Dolomanov et al., 2009)'
_computing_structure_refinement 'ShelXL (Sheldrick, 2015)'
_computing_structure_solution 'ShelXS (Sheldrick, 2008)'
_diffrn_ambient_temperature 292.94(10)
_diffrn_detector_area_resol_mean 16.0733
_diffrn_measured_fraction_theta_full 0.996
_diffrn_measured_fraction_theta_max 0.997
_diffrn_measurement_details
;
#__ type_ start__ end____ width___ exp.time_
  1 omega  -89.00  -62.00   1.0000    3.0000
omega____ theta____ kappa____ phi______ frames
    -      -19.4273  178.0000   30.0000 27

#__ type_ start__ end____ width___ exp.time_
  2 omega   -5.00   91.00   1.0000    3.0000
omega____ theta____ kappa____ phi______ frames
    -       22.7867   38.0000    0.0000 96

#__ type_ start__ end____ width___ exp.time_
  3 omega    9.00   44.00   1.0000    3.0000
omega____ theta____ kappa____ phi______ frames
    -       22.7867  -99.0000   30.0000 35
;
_diffrn_measurement_device_type 'SuperNova, Dual, Cu at zero, Eos'
_diffrn_measurement_method '\w scans'
_diffrn_orient_matrix_UB_11 -0.0173680000
_diffrn_orient_matrix_UB_12 0.0444292000
_diffrn_orient_matrix_UB_13 0.0064272000
_diffrn_orient_matrix_UB_21 -0.0189795000
_diffrn_orient_matrix_UB_22 -0.0147968000
_diffrn_orient_matrix_UB_23 -0.0614810000
_diffrn_orient_matrix_UB_31 -0.0208188000
_diffrn_orient_matrix_UB_32 -0.0235895000
_diffrn_orient_matrix_UB_33 0.0506971000
_diffrn_radiation_monochromator mirror
_diffrn_radiation_type MoK\a
_diffrn_radiation_wavelength 0.71073
_diffrn_reflns_av_R_equivalents 0.0361
_diffrn_reflns_av_unetI/netI 0.0674
_diffrn_reflns_Laue_measured_fraction_full 0.996
_diffrn_reflns_Laue_measured_fraction_max 0.997
_diffrn_reflns_limit_h_max 23
_diffrn_reflns_limit_h_min -26
_diffrn_reflns_limit_k_max 8
_diffrn_reflns_limit_k_min -16
_diffrn_reflns_limit_l_max 9
_diffrn_reflns_limit_l_min -10
_diffrn_reflns_number 6449
_diffrn_reflns_point_group_measured_fraction_full 0.765
_diffrn_reflns_point_group_measured_fraction_max 0.760
_diffrn_reflns_theta_full 25.242
_diffrn_reflns_theta_max 26.022
_diffrn_reflns_theta_min 3.340
_diffrn_source 'SuperNova (Mo) X-ray Source'
_exptl_absorpt_coefficient_mu 0.090
_exptl_absorpt_correction_T_max 1.00000
_exptl_absorpt_correction_T_min 0.66614
_exptl_absorpt_correction_type multi-scan
_exptl_absorpt_process_details
;
CrysAlisPro, Agilent Technologies,
Version 1.171.36.28 (release 01-02-2013 CrysAlis171 .NET)
(compiled Feb  1 2013,16:14:44)
Empirical absorption correction using spherical harmonics,
 implemented in SCALE3 ABSPACK scaling algorithm.
;
_exptl_crystal_colour 'clear light colourless'
_exptl_crystal_colour_lustre clear
_exptl_crystal_colour_modifier light
_exptl_crystal_colour_primary colourless
_exptl_crystal_density_diffrn 1.313
_exptl_crystal_description block
_exptl_crystal_F_000 1072
_exptl_crystal_size_max 0.18
_exptl_crystal_size_mid 0.15
_exptl_crystal_size_min 0.12
_refine_diff_density_max 0.164
_refine_diff_density_min -0.150
_refine_diff_density_rms 0.038
_refine_ls_abs_structure_details
;
 Flack x determined using 543 quotients [(I+)-(I-)]/[(I+)+(I-)]
 (Parsons, Flack and Wagner, Acta Cryst. B69 (2013) 249-259).
;
_refine_ls_abs_structure_Flack -0.1(10)
_refine_ls_extinction_method none
_refine_ls_goodness_of_fit_ref 1.055
_refine_ls_hydrogen_treatment constr
_refine_ls_matrix_type full
_refine_ls_number_parameters 345
_refine_ls_number_reflns 3845
_refine_ls_number_restraints 1
_refine_ls_restrained_S_all 1.055
_refine_ls_R_factor_all 0.0811
_refine_ls_R_factor_gt 0.0502
_refine_ls_shift/su_max 0.000
_refine_ls_shift/su_mean 0.000
_refine_ls_structure_factor_coef Fsqd
_refine_ls_weighting_details 'w=1/[\s^2^(Fo^2^)+(0.0327P)^2^] where P=(Fo^2^+2Fc^2^)/3'
_refine_ls_weighting_scheme calc
_refine_ls_wR_factor_gt 0.0894
_refine_ls_wR_factor_ref 0.1086
_reflns_Friedel_coverage 0.427
_reflns_Friedel_fraction_full 0.498
_reflns_Friedel_fraction_max 0.489
_reflns_number_gt 2699
_reflns_number_total 3845
_reflns_threshold_expression 'I > 2\s(I)'
_cod_data_source_file c9qo00467j2.cif
_cod_data_source_block zhangsch_1213
_cod_database_code 1554922
_shelx_shelxl_version_number 2018/3
_shelx_space_group_comment
;
The symmetry employed for this shelxl refinement is uniquely defined
by the following loop, which should always be used as a source of
symmetry information in preference to the above space-group names.
They are only intended as comments.
;
_shelx_estimated_absorpt_t_max 0.989
_shelx_estimated_absorpt_t_min 0.984
_reflns_odcompleteness_completeness 99.54
_reflns_odcompleteness_iscentric 1
_reflns_odcompleteness_theta 26.32
_olex2_refinement_description
;
1. Fixed Uiso
 At 1.2 times of:
  All C(H) groups, All C(H,H) groups
 At 1.5 times of:
  All C(H,H,H) groups
2.a Ternary CH refined with riding coordinates:
 C16(H16), C12(H12), C19(H19), C8(H8), C11(H11), C9(H9)
2.b Secondary CH2 refined with riding coordinates:
 C18(H18A,H18B)
2.c Aromatic/amide H refined with riding coordinates:
 C25(H25), C24(H24), C20(H20), C27(H27), C28(H28), C14(H14), C2(H2), C13(H13),
 C6(H6), C3(H3), C4(H4), C5(H5)
2.d X=CH2 refined with riding coordinates:
 C21(H21A,H21B)
2.e Idealised Me refined as rotating group:
 C31(H31A,H31B,H31C), C30(H30A,H30B,H30C)
;
_olex2_date_sample_data_collection 2018-12-13
_olex2_submission_special_instructions 'No special instructions were received'

loop_
_space_group_symop_operation_xyz
'x, y, z'
'-x, -y, z+1/2'
'-x+1/2, y+1/2, z+1/2'
'x+1/2, -y+1/2, z'

loop_
_atom_site_label
_atom_site_type_symbol
_atom_site_fract_x
_atom_site_fract_y
_atom_site_fract_z
_atom_site_U_iso_or_equiv
_atom_site_adp_type
_atom_site_occupancy
_atom_site_site_symmetry_order
_atom_site_calc_flag
_atom_site_refinement_flags_posn
O4 O -0.05682(13) -0.9542(2) -0.4183(4) 0.0563(8) Uani 1 1 d .
O3 O 0.03606(13) -0.6049(2) -0.0126(4) 0.0678(10) Uani 1 1 d .
C25 C -0.06135(18) -0.6217(3) -0.1524(5) 0.0439(11) Uani 1 1 d .
H25 H -0.064094 -0.553929 -0.168674 0.053 Uiso 1 1 calc R
O2 O -0.32095(15) -0.9482(2) 0.2442(4) 0.0661(10) Uani 1 1 d .
C16 C -0.15177(17) -0.8576(3) -0.2495(5) 0.0364(10) Uani 1 1 d .
H16 H -0.135673 -0.922425 -0.219046 0.044 Uiso 1 1 calc R
N1 N -0.34681(15) -0.7909(3) 0.1674(5) 0.0445(9) Uani 1 1 d .
O1 O -0.36071(13) -0.6480(2) 0.0312(4) 0.0603(9) Uani 1 1 d .
O5 O -0.09236(15) -0.8963(3) -0.6365(4) 0.0658(10) Uani 1 1 d .
C26 C -0.01201(18) -0.6600(3) -0.0740(5) 0.0472(11) Uani 1 1 d .
C12 C -0.24822(17) -0.7592(3) -0.1343(5) 0.0377(9) Uani 1 1 d .
H12 H -0.246532 -0.702675 -0.203215 0.045 Uiso 1 1 calc R
C19 C -0.25848(17) -0.9007(3) -0.3358(5) 0.0392(10) Uani 1 1 d .
H19 H -0.282746 -0.846298 -0.379293 0.047 Uiso 1 1 calc R
C23 C -0.10434(17) -0.7856(3) -0.1884(5) 0.0366(9) Uani 1 1 d .
C24 C -0.10706(17) -0.6839(3) -0.2074(5) 0.0402(10) Uani 1 1 d .
H24 H -0.140771 -0.656739 -0.258761 0.048 Uiso 1 1 calc R
C17 C -0.15344(17) -0.8629(3) -0.4235(5) 0.0389(10) Uani 1 1 d .
C10 C -0.32304(19) -0.8860(3) 0.1471(6) 0.0456(11) Uani 1 1 d .
C18 C -0.20937(17) -0.9317(3) -0.4513(5) 0.0456(11) Uani 1 1 d .
H18A H -0.225148 -0.923712 -0.553053 0.055 Uiso 1 1 calc R
H18B H -0.197541 -1.000301 -0.436747 0.055 Uiso 1 1 calc R
N2 N -0.17666(19) -0.6929(3) -0.5517(6) 0.0690(12) Uani 1 1 d .
C20 C -0.3015(2) -0.9866(3) -0.3136(5) 0.0468(11) Uani 1 1 d .
H20 H -0.287066 -1.039678 -0.256844 0.056 Uiso 1 1 calc R
C15 C -0.22197(17) -0.8592(3) -0.1964(5) 0.0365(9) Uani 1 1 d .
C27 C -0.00825(19) -0.7606(3) -0.0494(6) 0.0499(11) Uani 1 1 d .
H27 H 0.024676 -0.786740 0.006024 0.060 Uiso 1 1 calc R
C28 C -0.05360(19) -0.8220(3) -0.1075(5) 0.0449(11) Uani 1 1 d .
H28 H -0.050220 -0.889840 -0.092119 0.054 Uiso 1 1 calc R
C22 C -0.16573(19) -0.7664(4) -0.4951(5) 0.0454(11) Uani 1 1 d .
C8 C -0.31465(17) -0.7937(3) -0.0855(5) 0.0403(10) Uani 1 1 d .
H8 H -0.342679 -0.798338 -0.172443 0.048 Uiso 1 1 calc R
C11 C -0.23208(17) -0.9115(3) -0.0416(5) 0.0405(10) Uani 1 1 d .
H11 H -0.217432 -0.979969 -0.035051 0.049 Uiso 1 1 calc R
C29 C -0.09435(19) -0.9093(3) -0.4891(5) 0.0441(11) Uani 1 1 d .
C1 C -0.3734(2) -0.7581(3) 0.3078(6) 0.0476(11) Uani 1 1 d .
C7 C -0.34318(18) -0.7339(3) 0.0377(6) 0.0445(11) Uani 1 1 d .
C9 C -0.30307(18) -0.8956(3) -0.0158(5) 0.0400(10) Uani 1 1 d .
H9 H -0.327496 -0.946596 -0.067643 0.048 Uiso 1 1 calc R
C14 C -0.20083(18) -0.8389(3) 0.0637(5) 0.0490(11) Uani 1 1 d .
H14 H -0.178170 -0.854472 0.149889 0.059 Uiso 1 1 calc R
C2 C -0.4319(2) -0.7886(4) 0.3481(7) 0.0621(14) Uani 1 1 d .
H2 H -0.454679 -0.830037 0.285207 0.075 Uiso 1 1 calc R
C13 C -0.21169(18) -0.7490(4) 0.0106(5) 0.0475(11) Uani 1 1 d .
H13 H -0.199040 -0.689969 0.054695 0.057 Uiso 1 1 calc R
C31 C 0.0339(2) -0.5011(3) -0.0321(7) 0.0669(16) Uani 1 1 d .
H31A H 0.032643 -0.485860 -0.137782 0.100 Uiso 1 1 calc GR
H31B H 0.070343 -0.471712 0.012074 0.100 Uiso 1 1 calc GR
H31C H -0.002751 -0.475219 0.015978 0.100 Uiso 1 1 calc GR
C6 C -0.3395(2) -0.6963(4) 0.3998(6) 0.0651(15) Uani 1 1 d .
H6 H -0.299746 -0.675610 0.371928 0.078 Uiso 1 1 calc R
C30 C -0.0414(2) -0.9464(4) -0.7154(6) 0.0794(17) Uani 1 1 d .
H30A H -0.046596 -0.938385 -0.822172 0.119 Uiso 1 1 calc GR
H30B H -0.041848 -1.015486 -0.690757 0.119 Uiso 1 1 calc GR
H30C H -0.002269 -0.918087 -0.685085 0.119 Uiso 1 1 calc GR
C21 C -0.3580(2) -0.9922(4) -0.3686(7) 0.0700(15) Uani 1 1 d .
H21A H -0.373919 -0.940416 -0.425857 0.084 Uiso 1 1 calc R
H21B H -0.382275 -1.047916 -0.350381 0.084 Uiso 1 1 calc R
C3 C -0.4566(3) -0.7573(4) 0.4827(7) 0.0778(18) Uani 1 1 d .
H3 H -0.496219 -0.778066 0.511219 0.093 Uiso 1 1 calc R
C4 C -0.4237(3) -0.6963(4) 0.5743(7) 0.0803(18) Uani 1 1 d .
H4 H -0.441070 -0.675512 0.664973 0.096 Uiso 1 1 calc R
C5 C -0.3656(3) -0.6653(4) 0.5348(7) 0.0782(17) Uani 1 1 d .
H5 H -0.343411 -0.623362 0.598222 0.094 Uiso 1 1 calc R

loop_
_atom_site_aniso_label
_atom_site_aniso_U_11
_atom_site_aniso_U_22
_atom_site_aniso_U_33
_atom_site_aniso_U_23
_atom_site_aniso_U_13
_atom_site_aniso_U_12
O4 0.0487(16) 0.070(2) 0.050(2) 0.0013(19) -0.0026(16) 0.0138(17)
O3 0.0508(18) 0.069(2) 0.084(3) -0.004(2) -0.0249(19) -0.0103(16)
C25 0.039(2) 0.047(2) 0.047(3) -0.004(2) 0.002(2) -0.002(2)
O2 0.093(3) 0.057(2) 0.048(2) 0.0101(19) 0.014(2) 0.0055(19)
C16 0.038(2) 0.039(2) 0.032(2) 0.001(2) 0.0005(19) 0.0026(19)
N1 0.0432(19) 0.047(2) 0.044(2) -0.002(2) 0.0044(18) 0.0001(17)
O1 0.0571(19) 0.0470(18) 0.077(3) 0.0019(19) 0.0133(18) 0.0088(15)
O5 0.072(2) 0.090(2) 0.0354(19) 0.000(2) 0.0093(17) 0.0340(19)
C26 0.035(2) 0.061(3) 0.045(3) -0.005(3) -0.006(2) -0.007(2)
C12 0.040(2) 0.0316(19) 0.041(2) 0.002(2) 0.003(2) -0.0022(18)
C19 0.041(2) 0.041(2) 0.036(2) 0.000(2) -0.0038(19) -0.0012(19)
C23 0.036(2) 0.043(2) 0.031(2) -0.001(2) 0.0023(18) 0.0010(18)
C24 0.034(2) 0.047(2) 0.040(3) 0.002(2) -0.0031(19) 0.0022(19)
C17 0.041(2) 0.043(2) 0.033(2) -0.001(2) 0.000(2) 0.0040(19)
C10 0.046(2) 0.050(3) 0.041(3) 0.003(2) 0.004(2) -0.005(2)
C18 0.046(2) 0.053(2) 0.039(3) -0.010(2) -0.0015(19) -0.005(2)
N2 0.081(3) 0.062(3) 0.064(3) 0.014(3) -0.009(3) 0.004(2)
C20 0.053(3) 0.050(3) 0.038(3) -0.006(2) -0.005(2) -0.007(2)
C15 0.039(2) 0.036(2) 0.035(2) -0.003(2) -0.0018(18) -0.0007(19)
C27 0.040(2) 0.059(3) 0.051(3) 0.004(3) -0.009(2) 0.006(2)
C28 0.043(2) 0.047(2) 0.044(3) -0.001(2) -0.007(2) 0.002(2)
C22 0.045(2) 0.055(3) 0.036(3) -0.002(2) 0.001(2) -0.001(2)
C8 0.038(2) 0.043(2) 0.040(3) 0.001(2) 0.0005(19) 0.0010(19)
C11 0.044(2) 0.044(2) 0.033(2) 0.001(2) 0.0021(19) 0.004(2)
C29 0.048(3) 0.045(2) 0.039(3) -0.004(2) 0.004(2) -0.001(2)
C1 0.049(3) 0.050(3) 0.044(3) -0.002(3) 0.010(2) 0.005(2)
C7 0.037(2) 0.048(3) 0.049(3) 0.001(2) 0.001(2) -0.002(2)
C9 0.044(2) 0.039(2) 0.038(3) -0.002(2) 0.0032(19) -0.0038(19)
C14 0.042(2) 0.070(3) 0.036(3) -0.007(3) -0.002(2) 0.000(2)
C2 0.055(3) 0.066(3) 0.065(4) -0.007(3) 0.015(3) -0.006(3)
C13 0.042(2) 0.059(3) 0.041(3) -0.014(3) 0.002(2) -0.007(2)
C31 0.049(3) 0.064(3) 0.088(5) -0.020(3) -0.004(3) -0.007(2)
C6 0.066(3) 0.077(3) 0.053(3) -0.014(3) 0.006(3) -0.004(3)
C30 0.083(4) 0.101(4) 0.054(4) -0.008(4) 0.025(3) 0.033(3)
C21 0.058(3) 0.085(4) 0.067(4) -0.013(3) -0.005(3) -0.020(3)
C3 0.075(4) 0.074(4) 0.085(5) 0.004(4) 0.037(4) 0.012(3)
C4 0.113(5) 0.068(4) 0.060(4) 0.000(3) 0.035(4) 0.020(4)
C5 0.100(4) 0.075(4) 0.059(4) -0.017(3) 0.004(3) 0.002(3)

loop_
_atom_type_symbol
_atom_type_description
_atom_type_scat_dispersion_real
_atom_type_scat_dispersion_imag
_atom_type_scat_source
C C 0.0033 0.0016 'International Tables Vol C Tables 4.2.6.8 and 6.1.1.4'
H H 0.0000 0.0000 'International Tables Vol C Tables 4.2.6.8 and 6.1.1.4'
N N 0.0061 0.0033 'International Tables Vol C Tables 4.2.6.8 and 6.1.1.4'
O O 0.0106 0.0060 'International Tables Vol C Tables 4.2.6.8 and 6.1.1.4'

loop_
_geom_angle_atom_site_label_1
_geom_angle_atom_site_label_2
_geom_angle_atom_site_label_3
_geom_angle
C26 O3 C31 117.5(4)
C26 C25 H25 120.1
C26 C25 C24 119.9(4)
C24 C25 H25 120.1
C23 C16 H16 104.0
C23 C16 C17 113.8(3)
C23 C16 C15 123.0(3)
C17 C16 H16 104.0
C17 C16 C15 106.0(3)
C15 C16 H16 104.0
C10 N1 C1 122.7(4)
C7 N1 C10 112.6(4)
C7 N1 C1 124.7(3)
C29 O5 C30 115.9(4)
C25 C26 O3 124.9(4)
C25 C26 C27 119.9(4)
C27 C26 O3 115.2(4)
C15 C12 H12 116.2
C8 C12 H12 116.2
C8 C12 C15 99.6(3)
C13 C12 H12 116.2
C13 C12 C15 101.1(3)
C13 C12 C8 105.3(3)
C18 C19 H19 107.9
C18 C19 C15 106.5(3)
C20 C19 H19 107.9
C20 C19 C18 107.4(3)
C20 C19 C15 118.8(4)
C15 C19 H19 107.9
C24 C23 C16 124.6(4)
C24 C23 C28 116.5(4)
C28 C23 C16 118.9(4)
C25 C24 C23 122.1(4)
C25 C24 H24 118.9
C23 C24 H24 118.9
C18 C17 C16 101.9(3)
C22 C17 C16 113.1(4)
C22 C17 C18 109.1(3)
C22 C17 C29 110.3(3)
C29 C17 C16 112.3(3)
C29 C17 C18 109.7(3)
O2 C10 N1 124.4(4)
O2 C10 C9 127.8(4)
N1 C10 C9 107.8(4)
C19 C18 C17 105.2(3)
C19 C18 H18A 110.7
C19 C18 H18B 110.7
C17 C18 H18A 110.7
C17 C18 H18B 110.7
H18A C18 H18B 108.8
C19 C20 H20 117.7
C21 C20 C19 124.5(4)
C21 C20 H20 117.7
C12 C15 C16 115.9(3)
C12 C15 C19 114.1(3)
C19 C15 C16 104.2(3)
C11 C15 C16 113.7(3)
C11 C15 C12 91.8(3)
C11 C15 C19 117.6(3)
C26 C27 H27 120.2
C28 C27 C26 119.6(4)
C28 C27 H27 120.2
C23 C28 H28 119.0
C27 C28 C23 122.0(4)
C27 C28 H28 119.0
N2 C22 C17 178.2(5)
C12 C8 H8 111.1
C7 C8 C12 114.5(3)
C7 C8 H8 111.1
C7 C8 C9 105.1(4)
C9 C8 C12 103.5(3)
C9 C8 H8 111.1
C15 C11 H11 115.8
C9 C11 C15 101.7(3)
C9 C11 H11 115.8
C14 C11 C15 100.9(3)
C14 C11 H11 115.8
C14 C11 C9 104.7(3)
O4 C29 O5 124.7(4)
O4 C29 C17 124.7(4)
O5 C29 C17 110.5(4)
C2 C1 N1 119.8(4)
C2 C1 C6 120.8(5)
C6 C1 N1 119.4(4)
N1 C7 C8 109.2(3)
O1 C7 N1 123.4(4)
O1 C7 C8 127.4(4)
C10 C9 C8 105.2(3)
C10 C9 C11 115.4(4)
C10 C9 H9 110.9
C8 C9 C11 102.9(3)
C8 C9 H9 110.9
C11 C9 H9 110.9
C11 C14 H14 126.3
C13 C14 C11 107.3(4)
C13 C14 H14 126.3
C1 C2 H2 120.4
C1 C2 C3 119.2(5)
C3 C2 H2 120.4
C12 C13 H13 126.0
C14 C13 C12 108.1(4)
C14 C13 H13 126.0
O3 C31 H31A 109.5
O3 C31 H31B 109.5
O3 C31 H31C 109.5
H31A C31 H31B 109.5
H31A C31 H31C 109.5
H31B C31 H31C 109.5
C1 C6 H6 120.6
C1 C6 C5 118.8(5)
C5 C6 H6 120.6
O5 C30 H30A 109.5
O5 C30 H30B 109.5
O5 C30 H30C 109.5
H30A C30 H30B 109.5
H30A C30 H30C 109.5
H30B C30 H30C 109.5
C20 C21 H21A 120.0
C20 C21 H21B 120.0
H21A C21 H21B 120.0
C2 C3 H3 119.7
C4 C3 C2 120.6(5)
C4 C3 H3 119.7
C3 C4 H4 119.7
C3 C4 C5 120.6(6)
C5 C4 H4 119.7
C6 C5 H5 120.0
C4 C5 C6 119.9(6)
C4 C5 H5 120.0

loop_
_geom_bond_atom_site_label_1
_geom_bond_atom_site_label_2
_geom_bond_distance
O4 C29 1.188(5)
O3 C26 1.384(5)
O3 C31 1.416(5)
C25 H25 0.9300
C25 C26 1.368(5)
C25 C24 1.380(5)
O2 C10 1.205(5)
C16 H16 0.9800
C16 C23 1.508(5)
C16 C17 1.546(5)
C16 C15 1.577(5)
N1 C10 1.396(5)
N1 C1 1.440(6)
N1 C7 1.388(6)
O1 C7 1.222(5)
O5 C29 1.320(5)
O5 C30 1.464(5)
C26 C27 1.380(6)
C12 H12 0.9800
C12 C15 1.565(5)
C12 C8 1.560(5)
C12 C13 1.511(6)
C19 H19 0.9800
C19 C18 1.528(5)
C19 C20 1.497(6)
C19 C15 1.567(6)
C23 C24 1.387(5)
C23 C28 1.393(5)
C24 H24 0.9300
C17 C18 1.538(5)
C17 C22 1.476(6)
C17 C29 1.528(5)
C10 C9 1.514(6)
C18 H18A 0.9700
C18 H18B 0.9700
N2 C22 1.138(5)
C20 H20 0.9300
C20 C21 1.308(6)
C15 C11 1.561(6)
C27 H27 0.9300
C27 C28 1.379(6)
C28 H28 0.9300
C8 H8 0.9800
C8 C7 1.491(6)
C8 C9 1.531(5)
C11 H11 0.9800
C11 C9 1.553(5)
C11 C14 1.512(6)
C1 C2 1.366(6)
C1 C6 1.377(6)
C9 H9 0.9800
C14 H14 0.9300
C14 C13 1.324(6)
C2 H2 0.9300
C2 C3 1.373(8)
C13 H13 0.9300
C31 H31A 0.9600
C31 H31B 0.9600
C31 H31C 0.9600
C6 H6 0.9300
C6 C5 1.387(8)
C30 H30A 0.9600
C30 H30B 0.9600
C30 H30C 0.9600
C21 H21A 0.9300
C21 H21B 0.9300
C3 H3 0.9300
C3 C4 1.355(8)
C4 H4 0.9300
C4 C5 1.360(7)
C5 H5 0.9300

loop_
_geom_torsion_atom_site_label_1
_geom_torsion_atom_site_label_2
_geom_torsion_atom_site_label_3
_geom_torsion_atom_site_label_4
_geom_torsion
O3 C26 C27 C28 -179.3(4)
C25 C26 C27 C28 1.6(7)
O2 C10 C9 C8 -178.7(4)
O2 C10 C9 C11 -66.0(6)
C16 C23 C24 C25 -178.2(4)
C16 C23 C28 C27 179.5(4)
C16 C17 C18 C19 40.2(4)
C16 C17 C29 O4 14.3(6)
C16 C17 C29 O5 -168.6(4)
C16 C15 C11 C9 176.6(3)
C16 C15 C11 C14 68.9(4)
N1 C10 C9 C8 3.0(4)
N1 C10 C9 C11 115.7(4)
N1 C1 C2 C3 179.6(5)
N1 C1 C6 C5 -179.9(5)
C26 C25 C24 C23 -1.3(7)
C26 C27 C28 C23 -1.3(7)
C12 C15 C11 C9 57.3(3)
C12 C15 C11 C14 -50.4(3)
C12 C8 C7 N1 -111.2(4)
C12 C8 C7 O1 68.1(6)
C12 C8 C9 C10 117.7(4)
C12 C8 C9 C11 -3.5(4)
C19 C15 C11 C9 -61.2(4)
C19 C15 C11 C14 -168.9(3)
C23 C16 C17 C18 -174.2(3)
C23 C16 C17 C22 -57.2(5)
C23 C16 C17 C29 68.5(5)
C23 C16 C15 C12 25.7(5)
C23 C16 C15 C19 151.9(4)
C23 C16 C15 C11 -78.8(5)
C24 C25 C26 O3 -179.3(4)
C24 C25 C26 C27 -0.3(7)
C24 C23 C28 C27 -0.2(7)
C17 C16 C23 C24 66.0(5)
C17 C16 C23 C28 -113.6(4)
C17 C16 C15 C12 -107.8(4)
C17 C16 C15 C19 18.5(4)
C17 C16 C15 C11 147.7(3)
C10 N1 C1 C2 -75.9(6)
C10 N1 C1 C6 104.1(5)
C10 N1 C7 O1 -179.1(4)
C10 N1 C7 C8 0.3(5)
C18 C19 C20 C21 -104.9(5)
C18 C19 C15 C16 6.5(4)
C18 C19 C15 C12 133.8(4)
C18 C19 C15 C11 -120.4(4)
C18 C17 C29 O4 -98.3(5)
C18 C17 C29 O5 78.8(5)
C20 C19 C18 C17 -157.5(3)
C20 C19 C15 C16 127.7(4)
C20 C19 C15 C12 -105.0(4)
C20 C19 C15 C11 0.8(5)
C15 C16 C23 C24 -64.2(6)
C15 C16 C23 C28 116.1(4)
C15 C16 C17 C18 -36.0(4)
C15 C16 C17 C22 81.0(4)
C15 C16 C17 C29 -153.3(3)
C15 C12 C8 C7 153.9(4)
C15 C12 C8 C9 40.1(4)
C15 C12 C13 C14 -32.1(4)
C15 C19 C18 C17 -29.3(4)
C15 C19 C20 C21 134.3(5)
C15 C11 C9 C10 -148.6(4)
C15 C11 C9 C8 -34.5(4)
C15 C11 C14 C13 35.7(4)
C28 C23 C24 C25 1.5(6)
C22 C17 C18 C19 -79.7(4)
C22 C17 C29 O4 141.6(4)
C22 C17 C29 O5 -41.4(5)
C8 C12 C15 C16 -176.2(3)
C8 C12 C15 C19 62.8(4)
C8 C12 C15 C11 -58.7(3)
C8 C12 C13 C14 71.2(4)
C11 C14 C13 C12 -2.1(4)
C29 C17 C18 C19 159.4(3)
C1 N1 C10 O2 -2.0(7)
C1 N1 C10 C9 176.4(4)
C1 N1 C7 O1 2.4(7)
C1 N1 C7 C8 -178.2(4)
C1 C2 C3 C4 0.5(8)
C1 C6 C5 C4 0.2(8)
C7 N1 C10 O2 179.5(4)
C7 N1 C10 C9 -2.1(5)
C7 N1 C1 C2 102.4(5)
C7 N1 C1 C6 -77.6(6)
C7 C8 C9 C10 -2.7(4)
C7 C8 C9 C11 -124.0(3)
C9 C8 C7 N1 1.6(4)
C9 C8 C7 O1 -179.0(4)
C9 C11 C14 C13 -69.6(4)
C14 C11 C9 C10 -43.9(5)
C14 C11 C9 C8 70.1(4)
C2 C1 C6 C5 0.1(8)
C2 C3 C4 C5 -0.2(9)
C13 C12 C15 C16 -68.3(4)
C13 C12 C15 C19 170.6(3)
C13 C12 C15 C11 49.1(3)
C13 C12 C8 C7 49.5(5)
C13 C12 C8 C9 -64.3(4)
C31 O3 C26 C25 0.1(7)
C31 O3 C26 C27 -178.9(5)
C6 C1 C2 C3 -0.4(8)
C30 O5 C29 O4 3.3(7)
C30 O5 C29 C17 -173.7(4)
C3 C4 C5 C6 -0.1(9)
